data_7050157
loop_
_publ_author_name
'Hou, Hongwei'
'Xie, Lixia'
'Li, Gang'
'Ge, Tiezhu'
'Fan, Yaoting'
'Zhu, Yu'

_publ_section_title
;
 Synthesis and crystal structures of a series of complexes based on a
 rigid angular ligand and the magnetic properties of the Cu(ii) polymer
;
_journal_issue 2
_journal_name_full 'New Journal of Chemistry'
_journal_page_first 191
_journal_paper_doi 10.1039/b307384j
_journal_volume 28
_journal_year 2004
_chemical_formula_sum 'C22 H28 Cu2 N4 O11'
_chemical_formula_weight 651.56
_chemical_name_systematic
;
?
;
_space_group_IT_number 15
_symmetry_cell_setting monoclinic
_symmetry_space_group_name_Hall '-C 2yc'
_symmetry_space_group_name_H-M 'C 1 2/c 1'
_atom_sites_solution_hydrogens geom
_atom_sites_solution_primary direct
_atom_sites_solution_secondary difmap
_audit_creation_method SHELXL-97
_cell_angle_alpha 90.00
_cell_angle_beta 105.95(3)
_cell_angle_gamma 90.00
_cell_formula_units_Z 4
_cell_length_a 29.829(6)
_cell_length_b 13.139(3)
_cell_length_c 8.5558(17)
_cell_measurement_reflns_used 250
_cell_measurement_temperature 291(2)
_cell_measurement_theta_max 25.1
_cell_measurement_theta_min 2
_cell_volume 3224.1(13)
_computing_cell_refinement raxis
_computing_data_collection raxis
_computing_data_reduction raxis
_computing_molecular_graphics texsan
_computing_publication_material texsan
_computing_structure_refinement 'SHELXL-97 (Sheldrick, 1997)'
_computing_structure_solution 'SHELXS-97 (Sheldrick, 1990)'
_diffrn_ambient_temperature 291(2)
_diffrn_measured_fraction_theta_full 0.8805
_diffrn_measured_fraction_theta_max 0.8805
_diffrn_measurement_device_type R-AXIS-IV
_diffrn_measurement_method 'Osillation  frames'
_diffrn_radiation_monochromator graphite
_diffrn_radiation_source 'fine-focus sealed tube'
_diffrn_radiation_type MoK\a
_diffrn_radiation_wavelength 0.71073
_diffrn_reflns_av_R_equivalents 0.0592
_diffrn_reflns_av_sigmaI/netI 0.1338
_diffrn_reflns_limit_h_max 32
_diffrn_reflns_limit_h_min -32
_diffrn_reflns_limit_k_max 0
_diffrn_reflns_limit_k_min -14
_diffrn_reflns_limit_l_max 9
_diffrn_reflns_limit_l_min -9
_diffrn_reflns_number 3234
_diffrn_reflns_theta_full 23.49
_diffrn_reflns_theta_max 23.49
_diffrn_reflns_theta_min 1.42
_exptl_absorpt_coefficient_mu 1.373
_exptl_absorpt_correction_T_max 0.7902
_exptl_absorpt_correction_T_min 0.7708
_exptl_crystal_colour GREEN
_exptl_crystal_density_diffrn 1.342
_exptl_crystal_density_method 'not measured'
_exptl_crystal_description PRISMATIC
_exptl_crystal_F_000 1336
_exptl_crystal_size_max 0.20
_exptl_crystal_size_mid 0.20
_exptl_crystal_size_min 0.18
_refine_diff_density_max 0.693
_refine_diff_density_min -0.339
_refine_diff_density_rms 0.114
_refine_ls_extinction_coef 0.0019(3)
_refine_ls_extinction_expression Fc^*^=kFc[1+0.001xFc^2^\l^3^/sin(2\q)]^-1/4^
_refine_ls_extinction_method SHELXL
_refine_ls_goodness_of_fit_ref 1.021
_refine_ls_hydrogen_treatment mixed
_refine_ls_matrix_type full
_refine_ls_number_parameters 179
_refine_ls_number_reflns 1922
_refine_ls_number_restraints 0
_refine_ls_restrained_S_all 1.021
_refine_ls_R_factor_all 0.1342
_refine_ls_R_factor_gt 0.0678
_refine_ls_shift/su_max 0.000
_refine_ls_shift/su_mean 0.000
_refine_ls_structure_factor_coef Fsqd
_refine_ls_weighting_details 'calc w=1/[\s^2^(Fo^2^)+(0.0843P)^2^+0.0000P] where P=(Fo^2^+2Fc^2^)/3'
_refine_ls_weighting_scheme calc
_refine_ls_wR_factor_gt 0.1490
_refine_ls_wR_factor_ref 0.1692
_reflns_number_gt 1245
_reflns_number_total 1922
_reflns_threshold_expression >2sigma(I)
_cod_data_source_file b307384j.txt
_cod_data_source_block Polymer_2
_cod_depositor_comments
;
The following automatic conversions were performed:
'_symmetry_cell_setting' value 'MONOCLINIC' changed to 'monoclinic'
according to '/home/saulius/struct/CIF-dictionaries/cif_core.dic'
dictionary named 'cif_core.dic' version 2.4.1 from 2010-06-29.

Automatic conversion script
Id: cif_fix_enum 1527 2010-12-29 10:47:43Z saulius 
;
_cod_original_cell_volume 3224.1(11)
_cod_original_sg_symbol_H-M C2/C
_cod_database_code 7050157

loop_
_symmetry_equiv_pos_as_xyz
'x, y, z'
'-x, y, -z+1/2'
'x+1/2, y+1/2, z'
'-x+1/2, y+1/2, -z+1/2'
'-x, -y, -z'
'x, -y, z-1/2'
'-x+1/2, -y+1/2, -z'
'x+1/2, -y+1/2, z-1/2'

loop_
_atom_site_label
_atom_site_type_symbol
_atom_site_fract_x
_atom_site_fract_y
_atom_site_fract_z
_atom_site_U_iso_or_equiv
_atom_site_adp_type
_atom_site_occupancy
_atom_site_symmetry_multiplicity
_atom_site_calc_flag
_atom_site_refinement_flags
_atom_site_disorder_assembly
_atom_site_disorder_group
Cu1 Cu 0.21318(3) 0.78290(9) 0.04033(14) 0.0418(5) Uani 1 1 d . . .
O1 O 0.0000 0.8951(7) 0.2500 0.055(3) Uani 1 2 d S . .
O2 O 0.24385(19) 0.9155(5) 0.0562(9) 0.059(2) Uani 1 1 d . . .
O3 O 0.3063(2) 0.8598(5) -0.0127(9) 0.058(2) Uani 1 1 d . . .
O4 O 0.1860(2) 0.8066(5) -0.1947(8) 0.057(2) Uani 1 1 d . . .
O5 O 0.2491(2) 0.7494(5) -0.2600(8) 0.052(2) Uani 1 1 d . . .
O6 O 0.0632(5) 0.6326(17) -0.392(3) 0.278(10) Uani 1 1 d . . .
H6 H 0.0828 0.6746 -0.3467 0.417 Uiso 1 1 calc R . .
N1 N 0.1522(2) 0.8393(6) 0.1123(9) 0.044(2) Uani 1 1 d . . .
N2 N 0.0214(3) 1.0545(7) 0.2300(14) 0.084(3) Uani 1 1 d . . .
C1 C 0.1495(3) 0.9360(9) 0.1508(12) 0.054(3) Uani 1 1 d . . .
H1B H 0.1747 0.9777 0.1518 0.064 Uiso 1 1 calc R . .
C2 C 0.1115(3) 0.9801(7) 0.1900(12) 0.049(3) Uani 1 1 d . . .
H2C H 0.1112 1.0487 0.2166 0.059 Uiso 1 1 calc R . .
C3 C 0.0744(3) 0.9176(9) 0.1876(12) 0.047(3) Uani 1 1 d . . .
C4 C 0.0770(3) 0.8164(9) 0.1513(13) 0.059(3) Uani 1 1 d . . .
H4A H 0.0527 0.7725 0.1526 0.071 Uiso 1 1 calc R . .
C5 C 0.1162(3) 0.7806(8) 0.1128(12) 0.056(3) Uani 1 1 d . . .
H5A H 0.1173 0.7122 0.0861 0.068 Uiso 1 1 calc R . .
C6 C 0.0332(3) 0.9605(8) 0.2231(12) 0.052(3) Uani 1 1 d . . .
C7 C 0.2820(4) 0.9269(9) 0.0265(13) 0.057(3) Uani 1 1 d . . .
C8 C 0.3001(3) 1.0383(8) 0.0362(16) 0.077(4) Uani 1 1 d . . .
H8A H 0.2783 1.0826 0.0664 0.116 Uiso 1 1 calc R . .
H8B H 0.3035 1.0585 -0.0679 0.116 Uiso 1 1 calc R . .
H8C H 0.3298 1.0427 0.1161 0.116 Uiso 1 1 calc R . .
C9 C 0.2088(3) 0.7865(8) -0.2955(11) 0.045(2) Uani 1 1 d . . .
C10 C 0.1847(4) 0.8074(8) -0.4733(12) 0.067(3) Uani 1 1 d . . .
H10A H 0.1543 0.8356 -0.4831 0.101 Uiso 1 1 calc R . .
H10B H 0.1816 0.7450 -0.5337 0.101 Uiso 1 1 calc R . .
H10C H 0.2029 0.8549 -0.5155 0.101 Uiso 1 1 calc R . .
C11 C 0.0861(10) 0.505(4) -0.339(3) 0.39(3) Uani 1 1 d . . .

loop_
_atom_site_aniso_label
_atom_site_aniso_U_11
_atom_site_aniso_U_22
_atom_site_aniso_U_33
_atom_site_aniso_U_23
_atom_site_aniso_U_13
_atom_site_aniso_U_12
Cu1 0.0458(7) 0.0444(8) 0.0421(8) 0.0022(8) 0.0239(5) 0.0060(6)
O1 0.048(5) 0.043(7) 0.084(8) 0.000 0.032(5) 0.000
O2 0.058(4) 0.051(5) 0.081(6) -0.001(4) 0.041(4) -0.004(3)
O3 0.058(4) 0.045(5) 0.081(6) 0.001(4) 0.036(4) -0.006(4)
O4 0.066(4) 0.074(6) 0.033(4) 0.009(4) 0.018(3) 0.018(3)
O5 0.048(3) 0.068(5) 0.043(4) 0.005(3) 0.018(3) 0.020(3)
O6 0.169(13) 0.45(3) 0.22(2) 0.06(2) 0.073(12) -0.012(17)
N1 0.055(5) 0.043(5) 0.040(5) 0.005(4) 0.024(4) 0.011(4)
N2 0.079(6) 0.047(7) 0.155(11) 0.002(7) 0.082(7) 0.000(5)
C1 0.051(5) 0.059(8) 0.059(8) 0.008(6) 0.029(5) 0.002(5)
C2 0.046(5) 0.035(6) 0.076(8) 0.003(6) 0.034(5) 0.004(4)
C3 0.050(5) 0.051(8) 0.048(7) 0.002(6) 0.027(5) 0.005(5)
C4 0.049(6) 0.057(9) 0.080(9) -0.011(6) 0.034(6) -0.016(5)
C5 0.055(5) 0.053(7) 0.074(8) -0.023(7) 0.039(5) -0.019(6)
C6 0.051(6) 0.047(7) 0.071(8) 0.004(6) 0.040(5) -0.006(5)
C7 0.068(7) 0.054(8) 0.050(8) 0.011(6) 0.017(6) 0.000(6)
C8 0.077(7) 0.043(7) 0.119(11) 0.004(7) 0.037(7) -0.016(6)
C9 0.064(6) 0.041(6) 0.035(6) -0.001(6) 0.020(5) 0.004(5)
C10 0.081(7) 0.078(10) 0.042(7) -0.008(6) 0.015(5) 0.019(6)
C11 0.31(3) 0.70(7) 0.20(3) 0.20(4) 0.14(3) 0.34(5)

loop_
_atom_type_symbol
_atom_type_description
_atom_type_scat_dispersion_real
_atom_type_scat_dispersion_imag
_atom_type_scat_source
C C 0.0033 0.0016 'International Tables Vol C Tables 4.2.6.8 and 6.1.1.4'
H H 0.0000 0.0000 'International Tables Vol C Tables 4.2.6.8 and 6.1.1.4'
N N 0.0061 0.0033 'International Tables Vol C Tables 4.2.6.8 and 6.1.1.4'
O O 0.0106 0.0060 'International Tables Vol C Tables 4.2.6.8 and 6.1.1.4'
Cu Cu 0.3201 1.2651 'International Tables Vol C Tables 4.2.6.8 and 6.1.1.4'

loop_
_geom_angle_atom_site_label_1
_geom_angle_atom_site_label_2
_geom_angle_atom_site_label_3
_geom_angle
_geom_angle_site_symmetry_1
_geom_angle_site_symmetry_3
_geom_angle_publ_flag
O5 Cu1 O2 89.5(3) 7_565 . ?
O5 Cu1 O3 88.9(3) 7_565 7_565 ?
O2 Cu1 O3 168.4(2) . 7_565 ?
O5 Cu1 O4 168.6(2) 7_565 . ?
O2 Cu1 O4 89.1(3) . . ?
O3 Cu1 O4 90.2(3) 7_565 . ?
O5 Cu1 N1 96.1(3) 7_565 . ?
O2 Cu1 N1 95.0(3) . . ?
O3 Cu1 N1 96.6(3) 7_565 . ?
O4 Cu1 N1 95.3(3) . . ?
O5 Cu1 Cu1 83.01(18) 7_565 7_565 ?
O2 Cu1 Cu1 84.38(18) . 7_565 ?
O3 Cu1 Cu1 83.97(19) 7_565 7_565 ?
O4 Cu1 Cu1 85.58(18) . 7_565 ?
N1 Cu1 Cu1 178.9(2) . 7_565 ?
C6 O1 C6 102.8(10) . 2 ?
C7 O2 Cu1 122.1(7) . . ?
C7 O3 Cu1 122.3(6) . 7_565 ?
C9 O4 Cu1 121.0(6) . . ?
C9 O5 Cu1 125.3(6) . 7_565 ?
C5 N1 C1 117.0(8) . . ?
C5 N1 Cu1 122.6(7) . . ?
C1 N1 Cu1 120.4(6) . . ?
C6 N2 N2 106.7(5) . 2 ?
N1 C1 C2 124.8(9) . . ?
C3 C2 C1 116.9(9) . . ?
C2 C3 C4 119.2(8) . . ?
C2 C3 C6 119.2(10) . . ?
C4 C3 C6 121.6(9) . . ?
C3 C4 C5 119.3(9) . . ?
N1 C5 C4 122.9(10) . . ?
N2 C6 O1 111.8(8) . . ?
N2 C6 C3 129.5(9) . . ?
O1 C6 C3 118.7(9) . . ?
O3 C7 O2 127.2(10) . . ?
O3 C7 C8 117.4(9) . . ?
O2 C7 C8 115.4(10) . . ?
O5 C9 O4 125.1(9) . . ?
O5 C9 C10 118.2(8) . . ?
O4 C9 C10 116.8(8) . . ?

loop_
_geom_bond_atom_site_label_1
_geom_bond_atom_site_label_2
_geom_bond_distance
_geom_bond_site_symmetry_2
_geom_bond_publ_flag
Cu1 O5 1.954(6) 7_565 ?
Cu1 O2 1.955(6) . ?
Cu1 O3 1.958(7) 7_565 ?
Cu1 O4 1.975(6) . ?
Cu1 N1 2.202(7) . ?
Cu1 Cu1 2.623(2) 7_565 ?
O1 C6 1.377(10) . ?
O1 C6 1.377(10) 2 ?
O2 C7 1.241(11) . ?
O3 C7 1.245(12) . ?
O3 Cu1 1.958(7) 7_565 ?
O4 C9 1.264(10) . ?
O5 C9 1.253(10) . ?
O5 Cu1 1.954(6) 7_565 ?
O6 C11 1.81(4) . ?
N1 C5 1.324(11) . ?
N1 C1 1.320(12) . ?
N2 C6 1.291(12) . ?
N2 N2 1.408(14) 2 ?
C1 C2 1.394(11) . ?
C2 C3 1.373(11) . ?
C3 C4 1.372(13) . ?
C3 C6 1.459(12) . ?
C4 C5 1.380(12) . ?
C7 C8 1.555(14) . ?
C9 C10 1.518(13) . ?

loop_
_geom_torsion_atom_site_label_1
_geom_torsion_atom_site_label_2
_geom_torsion_atom_site_label_3
_geom_torsion_atom_site_label_4
_geom_torsion
_geom_torsion_site_symmetry_1
_geom_torsion_site_symmetry_2
_geom_torsion_site_symmetry_3
_geom_torsion_site_symmetry_4
_geom_torsion_publ_flag
O5 Cu1 O2 C7 83.9(8) 7_565 . . . ?
O3 Cu1 O2 C7 1(2) 7_565 . . . ?
O4 Cu1 O2 C7 -84.8(8) . . . . ?
N1 Cu1 O2 C7 180.0(8) . . . . ?
Cu1 Cu1 O2 C7 0.8(8) 7_565 . . . ?
O5 Cu1 O4 C9 1.2(19) 7_565 . . . ?
O2 Cu1 O4 C9 84.1(8) . . . . ?
O3 Cu1 O4 C9 -84.2(8) 7_565 . . . ?
N1 Cu1 O4 C9 179.1(8) . . . . ?
Cu1 Cu1 O4 C9 -0.3(7) 7_565 . . . ?
O5 Cu1 N1 C5 -94.6(8) 7_565 . . . ?
O2 Cu1 N1 C5 175.4(8) . . . . ?
O3 Cu1 N1 C5 -4.9(8) 7_565 . . . ?
O4 Cu1 N1 C5 85.9(8) . . . . ?
Cu1 Cu1 N1 C5 -129(12) 7_565 . . . ?
O5 Cu1 N1 C1 88.3(7) 7_565 . . . ?
O2 Cu1 N1 C1 -1.8(8) . . . . ?
O3 Cu1 N1 C1 177.9(7) 7_565 . . . ?
O4 Cu1 N1 C1 -91.3(8) . . . . ?
Cu1 Cu1 N1 C1 54(13) 7_565 . . . ?
C5 N1 C1 C2 -0.6(15) . . . . ?
Cu1 N1 C1 C2 176.7(7) . . . . ?
N1 C1 C2 C3 -0.2(15) . . . . ?
C1 C2 C3 C4 1.5(15) . . . . ?
C1 C2 C3 C6 -178.2(9) . . . . ?
C2 C3 C4 C5 -2.1(16) . . . . ?
C6 C3 C4 C5 177.6(9) . . . . ?
C1 N1 C5 C4 0.0(15) . . . . ?
Cu1 N1 C5 C4 -177.3(8) . . . . ?
C3 C4 C5 N1 1.4(17) . . . . ?
N2 N2 C6 O1 2.4(16) 2 . . . ?
N2 N2 C6 C3 -179.5(11) 2 . . . ?
C6 O1 C6 N2 -1.0(7) 2 . . . ?
C6 O1 C6 C3 -179.3(11) 2 . . . ?
C2 C3 C6 N2 13.8(18) . . . . ?
C4 C3 C6 N2 -165.9(12) . . . . ?
C2 C3 C6 O1 -168.1(8) . . . . ?
C4 C3 C6 O1 12.1(15) . . . . ?
Cu1 O3 C7 O2 1.5(16) 7_565 . . . ?
Cu1 O3 C7 C8 -177.0(8) 7_565 . . . ?
Cu1 O2 C7 O3 -1.7(15) . . . . ?
Cu1 O2 C7 C8 176.9(7) . . . . ?
Cu1 O5 C9 O4 -1.7(14) 7_565 . . . ?
Cu1 O5 C9 C10 179.6(7) 7_565 . . . ?
Cu1 O4 C9 O5 1.2(14) . . . . ?
Cu1 O4 C9 C10 179.9(7) . . . . ?
